data_7251996
loop_
_publ_author_name
'Reibeling, Sylvia'
'Gorelik, Tatiana E.'
'Hauss\"uhl, Eiken'
'Liebisch, Nick'
'Piepenbring, Martin U.'

_publ_section_title
;
 Electron diffraction and crystal engineering of Pigment Red 5,
 C30H31ClN4O7S
;
_journal_name_full CrystEngComm
_journal_paper_doi 10.1039/D6CE00140H
_journal_year 2026
_chemical_formula_moiety '2(C30 H31 Cl N4 O7 S)'
_chemical_formula_sum 'C30 H31 Cl N4 O7 S'
_chemical_formula_weight 627.1105
_chemical_name_common 'Pigment Red 5'
_chemical_name_systematic
'(Z)-N-(5-chloro-2,4-dimethoxyphenyl)-4- (2-(5-(N,N-diethylsulfamoyl)-2-methoxyphenyl)hydrazineylidene)-3-oxo-3,4- dihydronaphthalene-2-carboxamide'
_space_group_crystal_system triclinic
_space_group_IT_number 2
_space_group_name_Hall '-P 1'
_space_group_name_H-M_alt 'P -1'
_atom_sites_solution_hydrogens geom
_atom_sites_solution_primary direct
_atom_sites_solution_secondary difmap
_audit_creation_date 2024-04-10
_audit_creation_method
;
Olex2 1.5
(compiled 2023.03.06 svn.rbb2c1857 for OlexSys, GUI svn.r6748)
;
_audit_update_record
;
2026-04-10 deposited with the CCDC.	2026-04-17 downloaded from the CCDC.
;
_cell_angle_alpha 65.85(2)
_cell_angle_beta 89.300(15)
_cell_angle_gamma 75.229(12)
_cell_formula_units_Z 2
_cell_length_a 7.4362(8)
_cell_length_b 13.840(3)
_cell_length_c 16.310(5)
_cell_measurement_reflns_used 2521
_cell_measurement_temperature 70
_cell_measurement_theta_max 0.791
_cell_measurement_theta_min 0.2661
_cell_volume 1473.0(6)
_computing_cell_refinement PETS2
_computing_data_collection EPU-D
_computing_data_reduction PETS2
_computing_molecular_graphics 'Olex2 1.5 (Dolomanov et al., 2009)'
_computing_publication_material 'Olex2 1.5 (Dolomanov et al., 2009)'
_computing_structure_refinement 'SHELXL 2018/3 (Sheldrick, 2015)'
_computing_structure_solution SHELXD
_diffrn_ambient_temperature 70
_diffrn_detector_area_resol_mean 71.429
_diffrn_measured_fraction_theta_full 0.622
_diffrn_measured_fraction_theta_max 0.622
_diffrn_measurement_device_type TEM
_diffrn_measurement_method 'continuous rotation'
_diffrn_radiation_type electron
_diffrn_radiation_wavelength 0.0251
_diffrn_reflns_av_R_equivalents 0.1381
_diffrn_reflns_av_unetI/netI 0.1837
_diffrn_reflns_Laue_measured_fraction_full 0.622
_diffrn_reflns_Laue_measured_fraction_max 0.622
_diffrn_reflns_limit_h_max 8
_diffrn_reflns_limit_h_min -8
_diffrn_reflns_limit_k_max 15
_diffrn_reflns_limit_k_min -14
_diffrn_reflns_limit_l_max 17
_diffrn_reflns_limit_l_min -17
_diffrn_reflns_number 4970
_diffrn_reflns_point_group_measured_fraction_full 0.622
_diffrn_reflns_point_group_measured_fraction_max 0.622
_diffrn_reflns_theta_full 0.791
_diffrn_reflns_theta_max 0.791
_diffrn_reflns_theta_min 0.101
_diffrn_source FEG
_exptl_absorpt_coefficient_mu 0.000
_exptl_crystal_colour red
_exptl_crystal_density_diffrn 1.414
_exptl_crystal_description platelet
_exptl_crystal_F_000 85
_exptl_crystal_size_max 0.003
_exptl_crystal_size_mid 0.002
_exptl_crystal_size_min 0.0003
_refine_diff_density_max 0.374
_refine_diff_density_min -0.320
_refine_diff_density_rms 0.079
_refine_ls_extinction_coef 3670(20)
_refine_ls_extinction_expression Fc^*^=kFc[1+0.001xFc^2^\l^3^/sin(2\q)]^-1/4^
_refine_ls_extinction_method 'SHELXL-2018/3 (Sheldrick 2018)'
_refine_ls_goodness_of_fit_ref 2.408
_refine_ls_hydrogen_treatment constr
_refine_ls_matrix_type full
_refine_ls_number_parameters 143
_refine_ls_number_reflns 2560
_refine_ls_number_restraints 37
_refine_ls_restrained_S_all 2.400
_refine_ls_R_factor_all 0.3278
_refine_ls_R_factor_gt 0.3095
_refine_ls_shift/su_max 0.092
_refine_ls_shift/su_mean 0.001
_refine_ls_structure_factor_coef Fsqd
_refine_ls_weighting_details 'w=1/[\s^2^(Fo^2^)+(0.2000P)^2^] where P=(Fo^2^+2Fc^2^)/3'
_refine_ls_weighting_scheme calc
_refine_ls_wR_factor_gt 0.6271
_refine_ls_wR_factor_ref 0.6432
_reflns_Friedel_coverage 0.000
_reflns_number_gt 2050
_reflns_number_total 2560
_reflns_threshold_expression 'I > 2\s(I)'
_cod_data_source_file d6ce00140h2.cif
_cod_data_source_block pr5_ED_12
_cod_original_cell_volume 1472.9(7)
_cod_database_code 7251996
_shelx_shelxl_version_number 2018/3
_shelx_space_group_comment
;
The symmetry employed for this shelxl refinement is uniquely defined
by the following loop, which should always be used as a source of
symmetry information in preference to the above space-group names.
They are only intended as comments.
;
_olex2_refinement_description
;
1. Fixed Uiso
 At 1.2 times of:
  All C(H) groups, All C(H,H) groups, All N(H) groups
 At 1.5 times of:
  All C(H,H,H) groups
2. Restrained distances
 O018-C012 \\sim O018-C038 \\sim O017-C041 \\sim O017-C014
 with sigma of 0.02
 N007-C008 \\sim N010-C003 \\sim N021-C034 \\sim N021-C027
 with sigma of 0.02
 N1-C1 \\sim N1-C
 with sigma of 0.02
 C3-C1 \\sim C6-C
 with sigma of 0.02
 O01-C4 \\sim O01-C036 \\sim O017-C014 \\sim O017-C041 \\sim O015-C026 \\sim
O018-C012 \\sim O018-C038
 with sigma of 0.02
 N021-C027 \\sim N021-C034 \\sim N010-C003 \\sim N007-C008 \\sim N1-C1 \\sim
N1-C
 with sigma of 0.02
3.a Secondary CH2 refined with riding coordinates:
 C(HA,HB), C1(H1A,H1B)
3.b Aromatic/amide H refined with riding coordinates:
 N007(H007), C016(H016), C022(H022), C030(H030), C037(H037), C024(H024),
 N021(H021), C028(H028), C005(H005), C5(H5), C032(H032), C009(H009)
3.c Fitted hexagon refined as free rotating group:
 C004(C011,C016,C022,C030,C037), C036(C028,C014,C027,C005,C035), C012(C5,C032,
 C8,C009,C008)
3.d Idealised Me refined as rotating group:
 C038(H03A,H03B,H03C), C041(H04A,H04B,H04C), C4(H4A,H4B,H4C), C3(H3A,H3B,H3C),
 C6(H6A,H6B,H6C)
;
_olex2_submission_special_instructions 'No special instructions were received'

loop_
_space_group_symop_operation_xyz
'x, y, z'
'-x, -y, -z'

loop_
_atom_site_label
_atom_site_type_symbol
_atom_site_fract_x
_atom_site_fract_y
_atom_site_fract_z
_atom_site_U_iso_or_equiv
_atom_site_adp_type
_atom_site_occupancy
_atom_site_site_symmetry_order
_atom_site_calc_flag
_atom_site_refinement_flags_posn
_atom_site_refinement_flags_adp
_atom_site_refinement_flags_occupancy
_atom_site_disorder_assembly
_atom_site_disorder_group
Cl00 Cl -0.0173(10) 1.3091(7) 0.6918(6) 0.031(2) Uiso 1 1 d . . . . .
N007 N 0.4045(16) 0.8021(10) 0.3561(11) 0.023(3) Uiso 1 1 d D . . . .
H007 H 0.414626 0.816270 0.402200 0.028 Uiso 1 1 calc R U . . .
N010 N 0.3021(18) 0.8746(11) 0.2906(11) 0.028(4) Uiso 1 1 d D . . . .
O015 O 0.2934(19) 0.9266(13) 0.4417(11) 0.040(4) Uiso 1 1 d D . . . .
C004 C -0.0167(14) 1.1582(9) 0.1949(6) 0.033(4) Uiso 1 1 d G . . . .
C011 C 0.0900(13) 1.0578(8) 0.1989(6) 0.022(4) Uiso 1 1 d G . . . .
C016 C 0.0922(13) 1.0364(7) 0.1226(7) 0.035(4) Uiso 1 1 d G . . . .
H016 H 0.163587 0.969158 0.125255 0.042 Uiso 1 1 calc R U . . .
C022 C -0.0125(14) 1.1154(9) 0.0425(6) 0.037(4) Uiso 1 1 d G . . . .
H022 H -0.011064 1.101079 -0.008541 0.044 Uiso 1 1 calc R U . . .
C030 C -0.1193(13) 1.2158(8) 0.0385(6) 0.028(4) Uiso 1 1 d G . . . .
H030 H -0.189270 1.268709 -0.015103 0.034 Uiso 1 1 calc R U . . .
C037 C -0.1214(13) 1.2372(7) 0.1148(7) 0.029(4) Uiso 1 1 d G . . . .
H037 H -0.192826 1.304422 0.112131 0.035 Uiso 1 1 calc R U . . .
C003 C 0.203(2) 0.9793(12) 0.2827(13) 0.029(4) Uiso 1 1 d D . . . .
C026 C 0.1987(18) 0.9993(12) 0.3633(10) 0.022(4) Uiso 1 1 d D . . . .
C013 C 0.0915(19) 1.1057(13) 0.3538(12) 0.022(4) Uiso 1 1 d . . . . .
C024 C -0.004(2) 1.1757(16) 0.2794(14) 0.035(4) Uiso 1 1 d . . . . .
H024 H -0.071560 1.243373 0.277272 0.042 Uiso 1 1 calc R U . . .
O017 O 0.3968(17) 0.9086(10) 0.6543(11) 0.036(4) Uiso 1 1 d D . . . .
O018 O 0.6144(19) 0.6584(13) 0.5099(10) 0.042(4) Uiso 1 1 d D . . . .
O01 O 0.2379(18) 1.1157(13) 0.8332(8) 0.038(4) Uiso 1 1 d D . . . .
N021 N 0.173(2) 1.0741(14) 0.5136(9) 0.042(4) Uiso 1 1 d D . . . .
H021 H 0.230820 1.009766 0.517477 0.051 Uiso 1 1 calc R U . . .
S3 S 0.5920(10) 0.5293(7) 0.2095(6) 0.026(2) Uiso 1 1 d . . . . .
C036 C 0.2333(15) 1.1005(9) 0.7572(6) 0.054(5) Uiso 1 1 d DG . . . .
C028 C 0.3311(14) 1.0071(8) 0.7466(6) 0.034(4) Uiso 1 1 d G . . . .
H028 H 0.410823 0.948668 0.794438 0.040 Uiso 1 1 calc R U . . .
C014 C 0.3097(13) 1.0010(7) 0.6645(7) 0.030(4) Uiso 1 1 d DG . . . .
C027 C 0.1905(14) 1.0883(9) 0.5929(6) 0.032(4) Uiso 1 1 d DG . . . .
C005 C 0.0928(12) 1.1818(7) 0.6036(6) 0.024(4) Uiso 1 1 d G . . . .
H005 H 0.013053 1.240191 0.555720 0.028 Uiso 1 1 calc R U . . .
C035 C 0.1142(13) 1.1879(7) 0.6857(7) 0.021(4) Uiso 1 1 d G . . . .
O031 O -0.0027(18) 1.2460(13) 0.4121(11) 0.034(4) Uiso 1 1 d . . . . .
C034 C 0.0777(18) 1.1472(12) 0.4293(10) 0.020(4) Uiso 1 1 d D . . . .
C038 C 0.730(2) 0.5941(14) 0.5862(12) 0.032(4) Uiso 1 1 d D . . . .
H03A H 0.755619 0.638821 0.614279 0.049 Uiso 1 1 calc R U . . .
H03B H 0.845358 0.556875 0.571788 0.049 Uiso 1 1 calc R U . . .
H03C H 0.672718 0.540818 0.626835 0.049 Uiso 1 1 calc R U . . .
C041 C 0.505(2) 0.8161(13) 0.7217(12) 0.033(4) Uiso 1 1 d D . . . .
H04A H 0.547102 0.760057 0.700052 0.050 Uiso 1 1 calc R U . . .
H04B H 0.432859 0.790728 0.771526 0.050 Uiso 1 1 calc R U . . .
H04C H 0.610676 0.831993 0.741147 0.050 Uiso 1 1 calc R U . . .
C012 C 0.6164(13) 0.6217(8) 0.4450(7) 0.024(4) Uiso 1 1 d DG . . . .
C5 C 0.7155(13) 0.5177(8) 0.4535(6) 0.027(4) Uiso 1 1 d G . . . .
H5 H 0.787675 0.467306 0.507348 0.032 Uiso 1 1 calc R U . . .
C032 C 0.7068(13) 0.4891(7) 0.3816(8) 0.033(4) Uiso 1 1 d G . . . .
H032 H 0.773136 0.419496 0.387332 0.040 Uiso 1 1 calc R U . . .
C8 C 0.5989(14) 0.5644(9) 0.3012(7) 0.031(4) Uiso 1 1 d G . . . .
C009 C 0.4998(14) 0.6684(8) 0.2926(6) 0.037(4) Uiso 1 1 d G . . . .
H009 H 0.427615 0.718858 0.238809 0.044 Uiso 1 1 calc R U . . .
C008 C 0.5085(13) 0.6971(7) 0.3645(8) 0.022(3) Uiso 1 1 d DG . . . .
C C 0.959(2) 0.4980(19) 0.1924(15) 0.054(6) Uiso 1 1 d D . . . .
HA H 0.943695 0.434647 0.244455 0.065 Uiso 1 1 calc R U . . .
HB H 1.010829 0.540400 0.215784 0.065 Uiso 1 1 calc R U . . .
C4 C 0.3738(18) 1.0416(13) 0.9002(11) 0.026(4) Uiso 1 1 d D . . . .
H4A H 0.492181 1.033518 0.875901 0.039 Uiso 1 1 calc R U . . .
H4B H 0.345855 0.971740 0.925585 0.039 Uiso 1 1 calc R U . . .
H4C H 0.379387 1.067145 0.946404 0.039 Uiso 1 1 calc R U . . .
O7 O 0.628(2) 0.4138(16) 0.2379(14) 0.051(4) Uiso 1 1 d . . . . .
O6 O 0.423(2) 0.6091(16) 0.1450(14) 0.050(4) Uiso 1 1 d . . . . .
C3 C 0.685(3) 0.7208(19) -0.0028(16) 0.058(6) Uiso 1 1 d D . . . .
H3A H 0.759938 0.767097 -0.037732 0.086 Uiso 1 1 calc R U . . .
H3B H 0.556975 0.763596 -0.012321 0.086 Uiso 1 1 calc R U . . .
H3C H 0.693956 0.662251 -0.021104 0.086 Uiso 1 1 calc R U . . .
C1 C 0.751(2) 0.6751(12) 0.0915(11) 0.032(4) Uiso 1 1 d D . . . .
H1A H 0.870428 0.690567 0.094281 0.039 Uiso 1 1 calc R U . . .
H1B H 0.665617 0.718058 0.117420 0.039 Uiso 1 1 calc R U . . .
C6 C 1.100(3) 0.456(2) 0.146(2) 0.072(7) Uiso 1 1 d D . . . .
H6A H 1.076061 0.394061 0.140477 0.108 Uiso 1 1 calc R U . . .
H6B H 1.220403 0.434538 0.178500 0.108 Uiso 1 1 calc R U . . .
H6C H 1.098323 0.512856 0.086320 0.108 Uiso 1 1 calc R U . . .
N1 N 0.7771(15) 0.5632(10) 0.1514(10) 0.025(3) Uiso 1 1 d D . . . .

loop_
_atom_type_symbol
_atom_type_description
_atom_type_scat_dispersion_real
_atom_type_scat_dispersion_imag
_atom_type_scat_source
C C 0.0000 0.0000 'International Tables Vol C Tables 4.2.6.8 and 6.1.1.4'
N N 0.0000 0.0000 'International Tables Vol C Tables 4.2.6.8 and 6.1.1.4'
O O 0.0000 0.0000 'International Tables Vol C Tables 4.2.6.8 and 6.1.1.4'
H H 0.0000 0.0000 'International Tables Vol C Tables 4.2.6.8 and 6.1.1.4'
Cl Cl 0.0000 0.0000 'International Tables Vol C Tables 4.2.6.8 and 6.1.1.4'
S S 0.0000 0.0000 'International Tables Vol C Tables 4.2.6.8 and 6.1.1.4'

loop_
_geom_angle_atom_site_label_1
_geom_angle_atom_site_label_2
_geom_angle_atom_site_label_3
_geom_angle
_geom_angle_site_symmetry_1
_geom_angle_site_symmetry_3
_geom_angle_publ_flag
N010 N007 H007 116.5 . . ?
N010 N007 C008 127.0(15) . . ?
C008 N007 H007 116.5 . . ?
N007 N010 C003 126.2(17) . . ?
C011 C004 C037 120.0 . . ?
C011 C004 C024 116.2(9) . . ?
C037 C004 C024 123.8(9) . . ?
C004 C011 C016 120.0 . . ?
C004 C011 C003 118.3(8) . . ?
C016 C011 C003 121.7(8) . . ?
C011 C016 H016 120.0 . . ?
C022 C016 C011 120.0 . . ?
C022 C016 H016 120.0 . . ?
C016 C022 H022 120.0 . . ?
C016 C022 C030 120.0 . . ?
C030 C022 H022 120.0 . . ?
C022 C030 H030 120.0 . . ?
C022 C030 C037 120.0 . . ?
C037 C030 H030 120.0 . . ?
C004 C037 H037 120.0 . . ?
C030 C037 C004 120.0 . . ?
C030 C037 H037 120.0 . . ?
N010 C003 C011 119.5(15) . . ?
N010 C003 C026 117.7(15) . . ?
C026 C003 C011 122.3(11) . . ?
O015 C026 C003 123.3(14) . . ?
O015 C026 C013 120.2(15) . . ?
C013 C026 C003 116.4(13) . . ?
C026 C013 C034 125.1(14) . . ?
C024 C013 C026 121.0(16) . . ?
C024 C013 C034 113.9(15) . . ?
C004 C024 H024 117.2 . . ?
C013 C024 C004 125.6(16) . . ?
C013 C024 H024 117.2 . . ?
C014 O017 C041 123.8(16) . . ?
C038 O018 C012 118.0(14) . . ?
C036 O01 C4 116.3(13) . . ?
C027 N021 H021 114.8 . . ?
C034 N021 H021 114.8 . . ?
C034 N021 C027 130.4(15) . . ?
O7 S3 C8 112.1(10) . . ?
O7 S3 O6 121.1(12) . . ?
O7 S3 N1 105.2(9) . . ?
O6 S3 C8 107.5(9) . . ?
O6 S3 N1 103.8(10) . . ?
N1 S3 C8 105.8(7) . . ?
O01 C036 C028 125.9(9) . . ?
O01 C036 C035 114.1(9) . . ?
C028 C036 C035 120.0 . . ?
C036 C028 H028 120.0 . . ?
C036 C028 C014 120.0 . . ?
C014 C028 H028 120.0 . . ?
O017 C014 C028 120.8(10) . . ?
O017 C014 C027 119.2(10) . . ?
C027 C014 C028 120.0 . . ?
C014 C027 N021 116.3(9) . . ?
C014 C027 C005 120.0 . . ?
C005 C027 N021 123.7(9) . . ?
C027 C005 H005 120.0 . . ?
C035 C005 C027 120.0 . . ?
C035 C005 H005 120.0 . . ?
C036 C035 Cl00 123.9(7) . . ?
C005 C035 Cl00 116.1(7) . . ?
C005 C035 C036 120.0 . . ?
N021 C034 C013 117.4(13) . . ?
O031 C034 C013 120.6(14) . . ?
O031 C034 N021 121.7(15) . . ?
O018 C038 H03A 109.5 . . ?
O018 C038 H03B 109.5 . . ?
O018 C038 H03C 109.5 . . ?
H03A C038 H03B 109.5 . . ?
H03A C038 H03C 109.5 . . ?
H03B C038 H03C 109.5 . . ?
O017 C041 H04A 109.5 . . ?
O017 C041 H04B 109.5 . . ?
O017 C041 H04C 109.5 . . ?
H04A C041 H04B 109.5 . . ?
H04A C041 H04C 109.5 . . ?
H04B C041 H04C 109.5 . . ?
O018 C012 C5 125.2(9) . . ?
O018 C012 C008 114.8(9) . . ?
C5 C012 C008 120.0 . . ?
C012 C5 H5 120.0 . . ?
C012 C5 C032 120.0 . . ?
C032 C5 H5 120.0 . . ?
C5 C032 H032 120.0 . . ?
C8 C032 C5 120.0 . . ?
C8 C032 H032 120.0 . . ?
C032 C8 S3 120.0(6) . . ?
C032 C8 C009 120.0 . . ?
C009 C8 S3 120.0(6) . . ?
C8 C009 H009 120.0 . . ?
C008 C009 C8 120.0 . . ?
C008 C009 H009 120.0 . . ?
C012 C008 N007 120.2(9) . . ?
C009 C008 N007 119.7(9) . . ?
C009 C008 C012 120.0 . . ?
HA C HB 106.5 . . ?
C6 C HA 106.5 . . ?
C6 C HB 106.5 . . ?
N1 C HA 106.5 . . ?
N1 C HB 106.5 . . ?
N1 C C6 123(2) . . ?
O01 C4 H4A 109.5 . . ?
O01 C4 H4B 109.5 . . ?
O01 C4 H4C 109.5 . . ?
H4A C4 H4B 109.5 . . ?
H4A C4 H4C 109.5 . . ?
H4B C4 H4C 109.5 . . ?
H3A C3 H3B 109.5 . . ?
H3A C3 H3C 109.5 . . ?
H3B C3 H3C 109.5 . . ?
C1 C3 H3A 109.5 . . ?
C1 C3 H3B 109.5 . . ?
C1 C3 H3C 109.5 . . ?
C3 C1 H1A 106.4 . . ?
C3 C1 H1B 106.4 . . ?
H1A C1 H1B 106.5 . . ?
N1 C1 C3 123.8(17) . . ?
N1 C1 H1A 106.4 . . ?
N1 C1 H1B 106.4 . . ?
C C6 H6A 109.5 . . ?
C C6 H6B 109.5 . . ?
C C6 H6C 109.5 . . ?
H6A C6 H6B 109.5 . . ?
H6A C6 H6C 109.5 . . ?
H6B C6 H6C 109.5 . . ?
C N1 S3 117.6(13) . . ?
C N1 C1 119.0(15) . . ?
C1 N1 S3 117.0(10) . . ?

loop_
_geom_bond_atom_site_label_1
_geom_bond_atom_site_label_2
_geom_bond_distance
_geom_bond_site_symmetry_2
_geom_bond_publ_flag
Cl00 C035 1.754(10) . ?
N007 H007 0.8600 . ?
N007 N010 1.22(2) . ?
N007 C008 1.412(12) . ?
N010 C003 1.401(14) . ?
O015 C026 1.323(14) . ?
C004 C011 1.3900 . ?
C004 C037 1.3900 . ?
C004 C024 1.50(2) . ?
C011 C016 1.3900 . ?
C011 C003 1.450(19) . ?
C016 H016 0.9300 . ?
C016 C022 1.3900 . ?
C022 H022 0.9300 . ?
C022 C030 1.3900 . ?
C030 H030 0.9300 . ?
C030 C037 1.3900 . ?
C037 H037 0.9300 . ?
C003 C026 1.45(2) . ?
C026 C013 1.43(2) . ?
C013 C024 1.27(3) . ?
C013 C034 1.55(2) . ?
C024 H024 0.9300 . ?
O017 C014 1.352(12) . ?
O017 C041 1.356(14) . ?
O018 C038 1.346(14) . ?
O018 C012 1.347(12) . ?
O01 C036 1.340(12) . ?
O01 C4 1.360(14) . ?
N021 H021 0.8600 . ?
N021 C027 1.399(12) . ?
N021 C034 1.392(14) . ?
S3 C8 1.756(11) . ?
S3 O7 1.42(2) . ?
S3 O6 1.51(2) . ?
S3 N1 1.716(14) . ?
C036 C028 1.3900 . ?
C036 C035 1.3900 . ?
C028 H028 0.9300 . ?
C028 C014 1.3900 . ?
C014 C027 1.3900 . ?
C027 C005 1.3900 . ?
C005 H005 0.9300 . ?
C005 C035 1.3900 . ?
O031 C034 1.26(2) . ?
C038 H03A 0.9600 . ?
C038 H03B 0.9600 . ?
C038 H03C 0.9600 . ?
C041 H04A 0.9600 . ?
C041 H04B 0.9600 . ?
C041 H04C 0.9600 . ?
C012 C5 1.3900 . ?
C012 C008 1.3900 . ?
C5 H5 0.9300 . ?
C5 C032 1.3900 . ?
C032 H032 0.9300 . ?
C032 C8 1.3900 . ?
C8 C009 1.3900 . ?
C009 H009 0.9300 . ?
C009 C008 1.3900 . ?
C HA 0.9700 . ?
C HB 0.9700 . ?
C C6 1.43(2) . ?
C N1 1.413(15) . ?
C4 H4A 0.9600 . ?
C4 H4B 0.9600 . ?
C4 H4C 0.9600 . ?
C3 H3A 0.9600 . ?
C3 H3B 0.9600 . ?
C3 H3C 0.9600 . ?
C3 C1 1.44(2) . ?
C1 H1A 0.9700 . ?
C1 H1B 0.9700 . ?
C1 N1 1.416(14) . ?
C6 H6A 0.9600 . ?
C6 H6B 0.9600 . ?
C6 H6C 0.9600 . ?

loop_
_geom_torsion_atom_site_label_1
_geom_torsion_atom_site_label_2
_geom_torsion_atom_site_label_3
_geom_torsion_atom_site_label_4
_geom_torsion
_geom_torsion_site_symmetry_1
_geom_torsion_site_symmetry_2
_geom_torsion_site_symmetry_3
_geom_torsion_site_symmetry_4
_geom_torsion_publ_flag
N007 N010 C003 C011 178.5(14) . . . . ?
N007 N010 C003 C026 -9(2) . . . . ?
N010 N007 C008 C012 -178.5(12) . . . . ?
N010 N007 C008 C009 0.3(18) . . . . ?
N010 C003 C026 O015 5(2) . . . . ?
N010 C003 C026 C013 -178.0(12) . . . . ?
O015 C026 C013 C024 -178.3(15) . . . . ?
O015 C026 C013 C034 1(2) . . . . ?
C004 C011 C016 C022 0.0 . . . . ?
C004 C011 C003 N010 175.7(11) . . . . ?
C004 C011 C003 C026 4.0(17) . . . . ?
C011 C004 C037 C030 0.0 . . . . ?
C011 C004 C024 C013 -2.0(19) . . . . ?
C011 C016 C022 C030 0.0 . . . . ?
C011 C003 C026 O015 176.5(14) . . . . ?
C011 C003 C026 C013 -6(2) . . . . ?
C016 C011 C003 N010 -6.8(17) . . . . ?
C016 C011 C003 C026 -178.5(10) . . . . ?
C016 C022 C030 C037 0.0 . . . . ?
C022 C030 C037 C004 0.0 . . . . ?
C037 C004 C011 C016 0.0 . . . . ?
C037 C004 C011 C003 177.6(10) . . . . ?
C037 C004 C024 C013 -179.4(13) . . . . ?
C003 C011 C016 C022 -177.5(11) . . . . ?
C003 C026 C013 C024 4(2) . . . . ?
C003 C026 C013 C034 -176.0(12) . . . . ?
C026 C013 C024 C004 0(2) . . . . ?
C026 C013 C034 N021 -2(2) . . . . ?
C026 C013 C034 O031 171.9(14) . . . . ?
C024 C004 C011 C016 -177.5(10) . . . . ?
C024 C004 C011 C003 0.1(12) . . . . ?
C024 C004 C037 C030 177.3(11) . . . . ?
C024 C013 C034 N021 177.9(14) . . . . ?
C024 C013 C034 O031 -8(2) . . . . ?
O017 C014 C027 N021 -1.4(12) . . . . ?
O017 C014 C027 C005 176.9(11) . . . . ?
O018 C012 C5 C032 -180.0(11) . . . . ?
O018 C012 C008 N007 -1.3(12) . . . . ?
O018 C012 C008 C009 180.0(10) . . . . ?
O01 C036 C028 C014 178.2(12) . . . . ?
O01 C036 C035 Cl00 1.0(10) . . . . ?
O01 C036 C035 C005 -178.4(11) . . . . ?
N021 C027 C005 C035 178.1(11) . . . . ?
S3 C8 C009 C008 -178.6(8) . . . . ?
C036 C028 C014 O017 -176.8(11) . . . . ?
C036 C028 C014 C027 0.0 . . . . ?
C028 C036 C035 Cl00 179.5(8) . . . . ?
C028 C036 C035 C005 0.0 . . . . ?
C028 C014 C027 N021 -178.3(10) . . . . ?
C028 C014 C027 C005 0.0 . . . . ?
C014 C027 C005 C035 0.0 . . . . ?
C027 N021 C034 C013 178.3(13) . . . . ?
C027 N021 C034 O031 5(2) . . . . ?
C027 C005 C035 Cl00 -179.5(8) . . . . ?
C027 C005 C035 C036 0.0 . . . . ?
C035 C036 C028 C014 0.0 . . . . ?
C034 C013 C024 C004 179.9(11) . . . . ?
C034 N021 C027 C014 -174.9(14) . . . . ?
C034 N021 C027 C005 7(2) . . . . ?
C038 O018 C012 C5 6.6(19) . . . . ?
C038 O018 C012 C008 -173.4(12) . . . . ?
C041 O017 C014 C028 1.8(19) . . . . ?
C041 O017 C014 C027 -175.0(12) . . . . ?
C012 C5 C032 C8 0.0 . . . . ?
C5 C012 C008 N007 178.7(10) . . . . ?
C5 C012 C008 C009 0.0 . . . . ?
C5 C032 C8 S3 178.6(8) . . . . ?
C5 C032 C8 C009 0.0 . . . . ?
C032 C8 C009 C008 0.0 . . . . ?
C8 S3 N1 C 70.6(16) . . . . ?
C8 S3 N1 C1 -81.0(13) . . . . ?
C8 C009 C008 N007 -178.7(10) . . . . ?
C8 C009 C008 C012 0.0 . . . . ?
C008 N007 N010 C003 -178.5(13) . . . . ?
C008 C012 C5 C032 0.0 . . . . ?
C4 O01 C036 C028 12.1(19) . . . . ?
C4 O01 C036 C035 -169.6(12) . . . . ?
O7 S3 C8 C032 26.9(10) . . . . ?
O7 S3 C8 C009 -154.5(9) . . . . ?
O7 S3 N1 C -48.3(17) . . . . ?
O7 S3 N1 C1 160.2(14) . . . . ?
O6 S3 C8 C032 162.3(9) . . . . ?
O6 S3 C8 C009 -19.1(11) . . . . ?
O6 S3 N1 C -176.4(16) . . . . ?
O6 S3 N1 C1 32.0(16) . . . . ?
C3 C1 N1 S3 -91.7(19) . . . . ?
C3 C1 N1 C 117(2) . . . . ?
C6 C N1 S3 133(2) . . . . ?
C6 C N1 C1 -76(3) . . . . ?
N1 S3 C8 C032 -87.3(8) . . . . ?
N1 S3 C8 C009 91.3(8) . . . . ?
